data_1551326
loop_
_publ_author_name
'Marc A. Little'
'Michael E. Briggs'
'James T. A. Jones'
'Marc Schmidtmann'
'Tom Hasell'
'Samantha Y. Chong'
'Kim E. Jelfs'
'Linjiang Chen'
'Andrew I. Cooper'

_publ_section_title
;
 Trapping virtual pores by crystal retro-engineering
;
_journal_name_full 'Nature Chemistry'
_journal_page_first 153
_journal_page_last 159
_journal_paper_doi 10.1038/nchem.2156
_journal_volume 7
_journal_year 2015
_chemical_absolute_configuration unk
_chemical_formula_moiety '2(C72 H84 N12), C72 H69 N11'
_chemical_formula_sum 'C216 H237 N35'
_chemical_formula_weight 3323.41
_space_group_crystal_system trigonal
_space_group_IT_number 155
_space_group_name_Hall 'R 3 2"'
_space_group_name_H-M_alt 'R 3 2 :H'
_atom_sites_solution_hydrogens geom
_atom_sites_solution_primary direct
_atom_sites_solution_secondary difmap
_cell_angle_alpha 90.00
_cell_angle_beta 90.00
_cell_angle_gamma 120.00
_cell_formula_units_Z 3
_cell_length_a 20.6071(11)
_cell_length_b 20.6071(11)
_cell_length_c 44.949(3)
_cell_measurement_reflns_used 9944
_cell_measurement_temperature 293
_cell_measurement_theta_max 23.456
_cell_measurement_theta_min 2.325
_cell_volume 16530.4(17)
_computing_cell_refinement 'SAINT v7.68A (Bruker,2009)'
_computing_data_collection 'CrystalClear-SM Expert 2.0 r7 (Rigaku, 2011)'
_computing_data_reduction 'SAINT v7.68A (Bruker,2009)'
_computing_molecular_graphics 'Olex2 (Dolomanov et al., 2009)'
_computing_publication_material 'Olex2 (Dolomanov et al., 2009)'
_computing_structure_refinement 'XL (Sheldrick, 2008)'
_computing_structure_solution 'XS (Sheldrick, 2008)'
_diffrn_ambient_temperature 293
_diffrn_detector 'CCD area detector'
_diffrn_detector_area_resol_mean 0.0350
_diffrn_detector_type 'Rigaku Saturn724+'
_diffrn_measured_fraction_theta_full 1.000
_diffrn_measured_fraction_theta_max 1.000
_diffrn_measurement_device 'CrystalLogic Kappa (4 circle)'
_diffrn_measurement_device_type 'Kappa Rigaku Saturn724+'
_diffrn_measurement_method 'omega rotation'
_diffrn_radiation_collimation '0.3 x 1.5 Double Pinhole'
_diffrn_radiation_monochromator Synchrotron
_diffrn_radiation_probe x-ray
_diffrn_radiation_type Synchrotron
_diffrn_radiation_wavelength 0.68890
_diffrn_reflns_av_R_equivalents 0.1180
_diffrn_reflns_av_unetI/netI 0.0504
_diffrn_reflns_limit_h_max 18
_diffrn_reflns_limit_h_min -25
_diffrn_reflns_limit_k_max 25
_diffrn_reflns_limit_k_min -18
_diffrn_reflns_limit_l_max 56
_diffrn_reflns_limit_l_min -56
_diffrn_reflns_number 47559
_diffrn_reflns_theta_full 25.50
_diffrn_reflns_theta_max 25.50
_diffrn_reflns_theta_min 1.41
_diffrn_source Synchrotron
_diffrn_source_type 'Undulator, I19, DLS, RAL'
_exptl_absorpt_coefficient_mu 0.057
_exptl_absorpt_correction_T_max 0.7452
_exptl_absorpt_correction_T_min 0.6785
_exptl_absorpt_correction_type multi-scan
_exptl_absorpt_process_details
;
SADABS-2008/1 (Bruker,2008) was used for absorption correction.
wR2(int) was 0.0784 before and 0.0484 after correction.
The Ratio of minimum to maximum transmission is 0.9105.
The \l/2 correction factor is 0.0015.
;
_exptl_crystal_colour colourless
_exptl_crystal_colour_primary colourless
_exptl_crystal_density_diffrn 1.002
_exptl_crystal_density_method 'not measured'
_exptl_crystal_description prism
_exptl_crystal_F_000 5334
_exptl_crystal_size_max 0.214
_exptl_crystal_size_mid 0.209
_exptl_crystal_size_min 0.174
_refine_diff_density_max 0.219
_refine_diff_density_min -0.221
_refine_diff_density_rms 0.044
_refine_ls_abs_structure_details 'Flack H D (1983), Acta Cryst. A39, 876-881'
_refine_ls_abs_structure_Flack 0(2)
_refine_ls_extinction_method none
_refine_ls_goodness_of_fit_ref 1.036
_refine_ls_hydrogen_treatment constr
_refine_ls_matrix_type full
_refine_ls_number_parameters 463
_refine_ls_number_reflns 7538
_refine_ls_number_restraints 0
_refine_ls_restrained_S_all 1.036
_refine_ls_R_factor_all 0.0798
_refine_ls_R_factor_gt 0.0583
_refine_ls_shift/su_max 0.000
_refine_ls_shift/su_mean 0.000
_refine_ls_structure_factor_coef Fsqd
_refine_ls_weighting_details 'calc w=1/[\s^2^(Fo^2^)+(0.1055P)^2^+0.0000P] where P=(Fo^2^+2Fc^2^)/3'
_refine_ls_weighting_scheme calc
_refine_ls_wR_factor_gt 0.1610
_refine_ls_wR_factor_ref 0.1801
_reflns_number_gt 5185
_reflns_number_total 7538
_reflns_threshold_expression >2sigma(I)
_cod_data_source_file nchem.2156-s8.cif
_cod_data_source_block 2(CC3-R)(3+2#5)_EGC_Dynamic_Vacuum
_cod_original_cell_volume 16530.4(16)
_cod_original_sg_symbol_H-M 'R 3 2'
_cod_database_code 1551326
_olex2_refinement_description
;
1. Fixed Uiso
 At 1.2 times of:
  All C(H) groups, All C(H,H) groups
2. Others
 Fixed Sof: C37(0.5) C38(0.5) H38(0.5) C39(0.5) H39(0.5) C34(0.5) C35(0.5)
 H35(0.5) C36(0.5) H36(0.5) N7(0.5) C40(0.5) H40(0.5) C42(0.5) H42A(0.5)
 H42B(0.5) C41(0.5) H41A(0.5) H41B(0.5) C43(0.5) C48(0.5) H48(0.5) C47(0.5)
 H47(0.5) C46(0.5) H46(0.5) C45(0.5) H45(0.5) C44(0.5) H44(0.5) N5(0.5)
 C26(0.5) H26A(0.5) H26B(0.5) C25(0.5) H25A(0.5) H25B(0.5) C28(0.5) C33(0.5)
 H33(0.5) C32(0.5) H32(0.5) C31(0.5) C30(0.5) H30(0.5) C29(0.5) H29(0.5)
 C27(0.5) H27(0.5) N6(0.5)
3.a Ternary CH refined with riding coordinates:
 C16(H16), C7(H7), C21(H21), C2(H2)
3.b Secondary CH2 refined with riding coordinates:
 C20(H20A,H20B), C19(H19A,H19B), C18(H18A,H18B), C17(H17A,H17B), C6(H6A,H6B),
 C4(H4A,H4B), C5(H5A,H5B), C3(H3A,H3B), C42(H42A,H42B), C41(H41A,H41B),
 C26(H26A,H26B), C25(H25A,H25B)
3.c Aromatic/amide H refined with riding coordinates:
 C8(H8), C10(H10), C24(H24), C15(H15), C14(H14), C12(H12), C38(H38), C39(H39),
 C35(H35), C36(H36), C22(H22), C1(H1), C40(H40), C48(H48), C47(H47), C46(H46),
 C45(H45), C44(H44), C33(H33), C32(H32), C30(H30), C29(H29), C27(H27)
3.d Fitted hexagon refined as free rotating group:
 C37(C38,C39,C34,C35,C36), C43(C48,C47,C46,C45,C44), C28(C33,C32,C31,C30,C29)
;

loop_
_space_group_symop_id
_space_group_symop_operation_xyz
1 'x, y, z'
2 '-y, x-y, z'
3 '-x+y, -x, z'
4 'x-y, -y, -z'
5 '-x, -x+y, -z'
6 'y, x, -z'
7 'x+2/3, y+1/3, z+1/3'
8 '-y+2/3, x-y+1/3, z+1/3'
9 '-x+y+2/3, -x+1/3, z+1/3'
10 'x-y+2/3, -y+1/3, -z+1/3'
11 '-x+2/3, -x+y+1/3, -z+1/3'
12 'y+2/3, x+1/3, -z+1/3'
13 'x+1/3, y+2/3, z+2/3'
14 '-y+1/3, x-y+2/3, z+2/3'
15 '-x+y+1/3, -x+2/3, z+2/3'
16 'x-y+1/3, -y+2/3, -z+2/3'
17 '-x+1/3, -x+y+2/3, -z+2/3'
18 'y+1/3, x+2/3, -z+2/3'

loop_
_atom_site_label
_atom_site_type_symbol
_atom_site_fract_x
_atom_site_fract_y
_atom_site_fract_z
_atom_site_U_iso_or_equiv
_atom_site_adp_type
_atom_site_occupancy
_atom_site_symmetry_multiplicity
_atom_site_calc_flag
_atom_site_disorder_assembly
_atom_site_disorder_group
_atom_site_refinement_flags_posn
_atom_site_refinement_flags_adp
N3 N 0.38453(14) 0.10386(13) 0.53109(5) 0.0839(5) Uani 1 1 d . . . .
C23 C 0.58854(16) 0.28629(16) 0.57249(6) 0.0820(6) Uani 1 1 d . . . .
C8 C 0.41755(16) 0.26720(16) 0.43756(6) 0.0827(6) Uani 1 1 d . . . .
H8 H 0.3962 0.2829 0.4521 0.099 Uiso 1 1 calc . . R .
C10 C 0.42586(17) 0.18328(16) 0.47486(6) 0.0829(6) Uani 1 1 d . . . .
H10 H 0.4007 0.1976 0.4881 0.100 Uiso 1 1 calc . . R .
C16 C 0.36859(16) 0.06563(15) 0.55982(6) 0.0828(6) Uani 1 1 d . . . .
H16 H 0.3942 0.0365 0.5609 0.099 Uiso 1 1 calc . . R .
N2 N 0.42376(14) 0.29276(13) 0.41181(5) 0.0826(5) Uani 1 1 d . . . .
N4 N 0.47911(13) 0.16935(14) 0.58181(5) 0.0853(5) Uani 1 1 d . . . .
C9 C 0.44195(16) 0.21383(16) 0.44634(6) 0.0831(6) Uani 1 1 d . . . .
C20 C 0.3780(2) 0.0880(2) 0.61518(8) 0.1094(10) Uani 1 1 d . . . .
H20A H 0.4041 0.0603 0.6182 0.131 Uiso 1 1 calc . . R .
H20B H 0.3948 0.1266 0.6303 0.131 Uiso 1 1 calc . . R .
C7 C 0.39477(15) 0.34348(17) 0.40674(5) 0.0788(6) Uani 1 1 d . . . .
H7 H 0.3737 0.3496 0.4254 0.095 Uiso 1 1 calc . . R .
C11 C 0.44688(16) 0.13150(15) 0.48395(6) 0.0821(6) Uani 1 1 d . . . .
C24 C 0.61962(17) 0.36292(17) 0.57231(6) 0.0866(6) Uani 1 1 d . . . .
H24 H 0.5882 0.3832 0.5721 0.104 Uiso 1 1 calc . . R .
C21 C 0.39775(15) 0.12464(16) 0.58452(6) 0.0814(6) Uani 1 1 d . . . .
H21 H 0.3760 0.1571 0.5822 0.098 Uiso 1 1 calc . . R .
C2 C 0.45583(16) 0.41923(17) 0.39630(5) 0.0817(6) Uani 1 1 d . . . .
H2 H 0.4782 0.4133 0.3780 0.098 Uiso 1 1 calc . . R .
C15 C 0.42765(16) 0.09656(15) 0.51374(6) 0.0816(6) Uani 1 1 d . . . .
H15 H 0.4486 0.0679 0.5198 0.098 Uiso 1 1 calc . . R .
C14 C 0.47986(17) 0.19193(17) 0.42663(6) 0.0849(6) Uani 1 1 d . . . .
H14 H 0.4914 0.2121 0.4076 0.102 Uiso 1 1 calc . . R .
C19 C 0.2949(2) 0.0356(3) 0.61859(9) 0.1208(12) Uani 1 1 d . . . .
H19A H 0.2691 0.0641 0.6179 0.145 Uiso 1 1 calc . . R .
H19B H 0.2850 0.0109 0.6378 0.145 Uiso 1 1 calc . . R .
C18 C 0.2651(2) -0.0228(2) 0.59416(10) 0.1204(12) Uani 1 1 d . . . .
H18A H 0.2111 -0.0533 0.5960 0.145 Uiso 1 1 calc . . R .
H18B H 0.2862 -0.0554 0.5964 0.145 Uiso 1 1 calc . . R .
N1 N 0.51302(13) 0.45219(14) 0.41934(5) 0.0854(6) Uani 1 1 d . . . .
C12 C 0.48480(16) 0.11102(15) 0.46402(6) 0.0827(6) Uani 1 1 d . . . .
H12 H 0.5000 0.0774 0.4699 0.099 Uiso 1 1 calc . . R .
C37 C 0.1360(3) 0.0595(2) 0.58077(9) 0.0790(15) Uani 0.50 1 d A 1 . .
C38 C 0.1808(2) 0.1368(2) 0.58346(7) 0.0893(16) Uani 0.50 1 d A 1 G .
H38 H 0.1933 0.1588 0.6022 0.107 Uiso 0.50 1 calc A 1 R .
C39 C 0.2067(2) 0.1813(2) 0.55813(8) 0.0939(18) Uani 0.50 1 d A 1 G .
H39 H 0.2367 0.2330 0.5599 0.113 Uiso 0.50 1 calc A 1 R .
C34 C 0.1879(2) 0.1484(3) 0.53010(7) 0.0824(14) Uani 0.50 1 d A 1 G .
C35 C 0.1432(3) 0.0712(3) 0.52741(9) 0.089(2) Uani 0.50 1 d A 1 G .
H35 H 0.1306 0.0492 0.5087 0.106 Uiso 0.50 1 calc A 1 R .
C36 C 0.1172(3) 0.02672(19) 0.55275(11) 0.090(2) Uani 0.50 1 d A 1 G .
H36 H 0.0873 -0.0250 0.5509 0.108 Uiso 0.50 1 calc A 1 R .
C13 C 0.50036(16) 0.14022(16) 0.43537(6) 0.0838(6) Uani 1 1 d . . . .
C17 C 0.28461(18) 0.01330(19) 0.56320(8) 0.1031(9) Uani 1 1 d . . . .
H17A H 0.2675 -0.0256 0.5482 0.124 Uiso 1 1 calc . . R .
H17B H 0.2588 0.0413 0.5601 0.124 Uiso 1 1 calc . . R .
C22 C 0.50750(16) 0.23725(16) 0.57521(6) 0.0845(6) Uani 1 1 d . . . .
H22 H 0.4762 0.2570 0.5720 0.101 Uiso 1 1 calc . . R .
C6 C 0.33240(19) 0.3087(2) 0.38323(7) 0.0992(8) Uani 1 1 d . . . .
H6A H 0.3528 0.3018 0.3648 0.119 Uiso 1 1 calc . . R .
H6B H 0.2935 0.2599 0.3900 0.119 Uiso 1 1 calc . . R .
C4 C 0.3588(3) 0.4358(3) 0.36797(9) 0.1207(13) Uani 1 1 d . . . .
H4A H 0.3369 0.4678 0.3663 0.145 Uiso 1 1 calc . . R .
H4B H 0.3779 0.4331 0.3486 0.145 Uiso 1 1 calc . . R .
C5 C 0.2990(2) 0.3579(3) 0.37752(9) 0.1122(11) Uani 1 1 d . . . .
H5A H 0.2748 0.3614 0.3955 0.135 Uiso 1 1 calc . . R .
H5B H 0.2612 0.3357 0.3621 0.135 Uiso 1 1 calc . . R .
C3 C 0.4235(2) 0.4701(2) 0.39026(9) 0.1077(10) Uani 1 1 d . . . .
H3A H 0.4628 0.5176 0.3826 0.129 Uiso 1 1 calc . . R .
H3B H 0.4058 0.4798 0.4088 0.129 Uiso 1 1 calc . . R .
C1 C 0.57706(17) 0.46398(17) 0.41352(6) 0.0877(7) Uani 1 1 d . . . .
H1 H 0.5861 0.4501 0.3950 0.105 Uiso 1 1 calc . . R .
N7 N 0.1329(3) 0.0365(4) 0.63328(14) 0.0859(12) Uani 0.50 1 d A 1 . .
C40 C 0.1094(6) 0.0090(5) 0.6081(2) 0.091(2) Uani 0.50 1 d A 1 . .
H40 H 0.0758 -0.0421 0.6061 0.110 Uiso 0.50 1 calc A 1 R .
N8 N 0.0000 0.0000 0.67064(10) 0.0979(12) Uani 1 3 d . . S T
C42 C 0.0717(7) 0.0079(6) 0.6827(3) 0.097(2) Uani 0.50 1 d A 1 . .
H42A H 0.0617 -0.0237 0.7001 0.117 Uiso 0.50 1 calc A 1 R .
H42B H 0.1059 0.0595 0.6883 0.117 Uiso 0.50 1 calc A 1 R .
C41 C 0.1052(4) -0.0159(5) 0.65811(15) 0.0918(16) Uani 0.50 1 d A 1 . .
H41A H 0.1463 -0.0208 0.6662 0.110 Uiso 0.50 1 calc A 1 R .
H41B H 0.0676 -0.0647 0.6509 0.110 Uiso 0.50 1 calc A 1 R .
C43 C 0.2836(2) 0.2629(2) 0.50447(13) 0.087(2) Uani 0.50 1 d A . . .
C48 C 0.2884(3) 0.3243(3) 0.48956(12) 0.107(3) Uani 0.50 1 d . . G .
H48 H 0.2469 0.3197 0.4795 0.128 Uiso 0.50 1 calc . . R .
C47 C 0.3552(5) 0.3924(2) 0.48972(17) 0.127(4) Uani 0.50 1 d . . G .
H47 H 0.3584 0.4334 0.4797 0.152 Uiso 0.50 1 calc . . R .
C46 C 0.4172(4) 0.3992(3) 0.5048(2) 0.125(5) Uani 0.50 1 d . . G .
H46 H 0.4618 0.4448 0.5049 0.150 Uiso 0.50 1 calc . . R .
C45 C 0.4124(2) 0.3379(4) 0.51972(17) 0.124(4) Uani 0.50 1 d . . G .
H45 H 0.4539 0.3424 0.5298 0.149 Uiso 0.50 1 calc . . R .
C44 C 0.3456(2) 0.2697(3) 0.51955(10) 0.099(2) Uani 0.50 1 d . . G .
H44 H 0.3424 0.2287 0.5295 0.119 Uiso 0.50 1 calc . . R .
N5 N 0.0895(7) 0.1421(5) 0.37151(15) 0.139(3) Uani 0.50 1 d . 2 . .
C26 C 0.0400(11) 0.1305(7) 0.3453(2) 0.167(6) Uani 0.50 1 d . 2 . .
H26A H 0.0559 0.1784 0.3357 0.200 Uiso 0.50 1 calc . 2 R .
H26B H -0.0111 0.1110 0.3521 0.200 Uiso 0.50 1 calc . 2 R .
C25 C 0.0421(9) 0.0769(8) 0.3229(2) 0.137(5) Uani 0.50 1 d . 2 . .
H25A H 0.0251 0.0854 0.3040 0.165 Uiso 0.50 1 calc . 2 R .
H25B H 0.0939 0.0899 0.3204 0.165 Uiso 0.50 1 calc . 2 R .
C28 C 0.0934(3) 0.1329(4) 0.42486(10) 0.109(3) Uani 0.50 1 d . 2 . .
C33 C 0.1689(3) 0.1542(4) 0.42444(8) 0.130(3) Uani 0.50 1 d . 2 G .
H33 H 0.1924 0.1563 0.4065 0.155 Uiso 0.50 1 calc . 2 R .
C32 C 0.2095(2) 0.1725(4) 0.45083(10) 0.123(3) Uani 0.50 1 d . 2 G .
H32 H 0.2600 0.1868 0.4505 0.148 Uiso 0.50 1 calc . 2 R .
C31 C 0.1745(3) 0.1694(3) 0.47765(8) 0.0931(18) Uani 0.50 1 d . 2 G .
C30 C 0.0989(3) 0.1481(4) 0.47808(10) 0.106(3) Uani 0.50 1 d . 2 G .
H30 H 0.0755 0.1461 0.4960 0.127 Uiso 0.50 1 calc . 2 R .
C29 C 0.0584(3) 0.1299(5) 0.45169(13) 0.107(3) Uani 0.50 1 d . 2 G .
H29 H 0.0079 0.1156 0.4520 0.128 Uiso 0.50 1 calc . 2 R .
C27 C 0.0475(8) 0.1211(5) 0.39624(19) 0.118(4) Uani 0.50 1 d . 2 . .
H27 H -0.0041 0.1015 0.3961 0.141 Uiso 0.50 1 calc . 2 R .
N6 N 0.2158(3) 0.1928(3) 0.50438(14) 0.098(2) Uani 0.50 1 d . . . .

loop_
_atom_site_aniso_label
_atom_site_aniso_U_11
_atom_site_aniso_U_22
_atom_site_aniso_U_33
_atom_site_aniso_U_23
_atom_site_aniso_U_13
_atom_site_aniso_U_12
N3 0.0830(13) 0.0784(12) 0.0926(13) -0.0029(10) 0.0056(10) 0.0421(11)
C23 0.0789(15) 0.0770(14) 0.0889(14) -0.0022(11) -0.0008(12) 0.0381(12)
C8 0.0842(16) 0.0833(15) 0.0853(14) -0.0092(12) 0.0007(11) 0.0453(13)
C10 0.0843(15) 0.0785(14) 0.0911(14) -0.0105(11) -0.0014(12) 0.0445(13)
C16 0.0772(15) 0.0742(14) 0.1012(16) 0.0046(12) 0.0137(12) 0.0410(12)
N2 0.0899(14) 0.0891(14) 0.0786(11) -0.0106(10) -0.0052(10) 0.0520(12)
N4 0.0711(12) 0.0837(14) 0.0997(13) 0.0024(11) 0.0005(10) 0.0376(11)
C9 0.0840(16) 0.0788(14) 0.0884(14) -0.0105(11) -0.0046(11) 0.0421(13)
C20 0.092(2) 0.135(3) 0.0963(18) 0.0121(18) 0.0111(15) 0.054(2)
C7 0.0792(14) 0.0982(17) 0.0683(11) -0.0088(11) -0.0057(10) 0.0514(14)
C11 0.0830(15) 0.0721(13) 0.0887(13) -0.0081(11) 0.0015(11) 0.0368(12)
C24 0.0810(16) 0.0872(17) 0.0938(15) -0.0021(12) -0.0021(12) 0.0437(14)
C21 0.0705(14) 0.0824(15) 0.0936(14) 0.0033(12) 0.0061(11) 0.0399(12)
C2 0.0837(15) 0.0926(17) 0.0749(12) -0.0104(11) -0.0105(11) 0.0487(14)
C15 0.0816(15) 0.0709(13) 0.0939(15) -0.0010(11) 0.0050(12) 0.0393(12)
C14 0.0903(17) 0.0824(15) 0.0845(13) -0.0032(11) 0.0028(12) 0.0451(14)
C19 0.105(2) 0.145(3) 0.111(2) 0.022(2) 0.0326(19) 0.061(2)
C18 0.096(2) 0.102(2) 0.154(3) 0.024(2) 0.044(2) 0.0431(19)
N1 0.0798(13) 0.0910(15) 0.0877(12) -0.0155(10) -0.0147(10) 0.0445(12)
C12 0.0829(15) 0.0744(14) 0.0942(15) -0.0052(11) 0.0047(12) 0.0418(13)
C37 0.057(2) 0.086(4) 0.081(4) -0.011(3) -0.001(2) 0.026(3)
C38 0.074(3) 0.083(4) 0.077(3) -0.015(3) 0.012(2) 0.014(3)
C39 0.080(3) 0.079(3) 0.086(3) -0.020(3) 0.018(3) 0.012(3)
C34 0.064(3) 0.076(4) 0.084(3) -0.009(3) 0.009(2) 0.017(3)
C35 0.078(3) 0.088(5) 0.073(4) -0.018(4) -0.011(3) 0.022(3)
C36 0.075(3) 0.082(4) 0.093(4) -0.013(3) -0.007(3) 0.025(3)
C13 0.0833(15) 0.0804(15) 0.0911(14) -0.0075(12) 0.0032(12) 0.0436(13)
C17 0.0802(18) 0.0876(18) 0.127(2) -0.0116(16) 0.0109(16) 0.0309(15)
C22 0.0793(15) 0.0864(17) 0.0904(14) -0.0072(12) -0.0021(11) 0.0435(14)
C6 0.0843(17) 0.116(2) 0.0901(15) -0.0150(15) -0.0167(14) 0.0443(17)
C4 0.139(3) 0.146(3) 0.111(2) -0.012(2) -0.040(2) 0.097(3)
C5 0.095(2) 0.147(3) 0.110(2) -0.018(2) -0.0304(17) 0.072(2)
C3 0.120(3) 0.102(2) 0.115(2) -0.0117(17) -0.0291(19) 0.066(2)
C1 0.0846(17) 0.0922(17) 0.0876(14) -0.0110(12) -0.0123(12) 0.0452(14)
N7 0.078(3) 0.096(3) 0.077(3) -0.011(2) -0.001(2) 0.039(3)
C40 0.079(4) 0.093(5) 0.100(5) 0.002(4) 0.003(3) 0.042(4)
N8 0.1008(18) 0.1008(18) 0.092(2) 0.000 0.000 0.0504(9)
C42 0.095(5) 0.109(6) 0.092(6) -0.003(4) -0.012(4) 0.054(5)
C41 0.099(4) 0.113(5) 0.079(3) 0.003(3) -0.003(3) 0.065(4)
C43 0.079(4) 0.081(3) 0.084(4) -0.009(3) 0.024(4) 0.027(3)
C48 0.110(6) 0.092(6) 0.096(5) -0.012(4) 0.015(4) 0.033(5)
C47 0.147(9) 0.082(5) 0.113(7) -0.014(4) 0.032(6) 0.029(5)
C46 0.118(7) 0.091(6) 0.098(7) -0.017(5) 0.016(5) 0.001(5)
C45 0.093(5) 0.121(6) 0.105(6) -0.021(4) 0.013(4) 0.013(5)
C44 0.081(4) 0.100(5) 0.085(4) -0.015(3) 0.015(3) 0.022(3)
N5 0.190(9) 0.121(5) 0.083(4) 0.000(3) -0.006(5) 0.060(6)
C26 0.283(19) 0.141(9) 0.080(5) 0.005(5) -0.035(8) 0.109(11)
C25 0.210(14) 0.114(6) 0.057(3) 0.016(3) 0.022(6) 0.057(10)
C28 0.105(6) 0.090(5) 0.087(4) 0.000(3) 0.005(4) 0.014(5)
C33 0.101(5) 0.133(7) 0.080(4) -0.016(4) 0.010(3) 0.003(5)
C32 0.086(4) 0.129(6) 0.100(4) -0.030(4) 0.013(3) 0.014(4)
C31 0.080(4) 0.093(4) 0.074(3) -0.008(3) 0.012(3) 0.019(3)
C30 0.081(5) 0.130(7) 0.081(4) 0.006(4) 0.010(4) 0.034(5)
C29 0.105(6) 0.122(7) 0.084(5) 0.023(4) 0.017(4) 0.050(5)
C27 0.190(11) 0.076(4) 0.063(4) 0.006(3) 0.000(6) 0.049(7)
N6 0.085(3) 0.085(3) 0.079(4) -0.009(2) 0.002(2) 0.010(3)

loop_
_atom_type_symbol
_atom_type_description
_atom_type_scat_dispersion_real
_atom_type_scat_dispersion_imag
_atom_type_scat_source
C C 0.0030 0.0010 'International Tables Vol C Tables 4.2.6.8 and 6.1.1.4'
H H 0.0000 0.0000 'International Tables Vol C Tables 4.2.6.8 and 6.1.1.4'
N N 0.0060 0.0030 'International Tables Vol C Tables 4.2.6.8 and 6.1.1.4'

loop_
_geom_angle_atom_site_label_1
_geom_angle_atom_site_label_2
_geom_angle_atom_site_label_3
_geom_angle
_geom_angle_site_symmetry_1
_geom_angle_site_symmetry_3
C15 N3 C16 118.0(2) . .
C24 C23 C24 118.2(3) . 2_655
C24 C23 C22 121.0(3) 2_655 .
C24 C23 C22 120.6(3) . .
N2 C8 H8 118.0 . .
N2 C8 C9 124.1(2) . .
C9 C8 H8 118.0 . .
C9 C10 H10 119.4 . .
C9 C10 C11 121.3(3) . .
C11 C10 H10 119.4 . .
N3 C16 H16 109.4 . .
N3 C16 C21 108.6(2) . .
N3 C16 C17 109.9(3) . .
C21 C16 H16 109.4 . .
C17 C16 H16 109.4 . .
C17 C16 C21 110.3(2) . .
C8 N2 C7 117.0(2) . .
C22 N4 C21 118.2(2) . .
C10 C9 C8 119.4(2) . .
C10 C9 C14 118.9(3) . .
C14 C9 C8 121.7(3) . .
H20A C20 H20B 107.9 . .
C21 C20 H20A 109.2 . .
C21 C20 H20B 109.2 . .
C19 C20 H20A 109.2 . .
C19 C20 H20B 109.2 . .
C19 C20 C21 111.9(3) . .
N2 C7 H7 109.0 . .
N2 C7 C2 111.2(2) . .
N2 C7 C6 108.7(2) . .
C2 C7 H7 109.0 . .
C2 C7 C6 109.8(2) . .
C6 C7 H7 109.0 . .
C10 C11 C15 121.8(2) . .
C12 C11 C10 118.7(3) . .
C12 C11 C15 119.5(3) . .
C23 C24 C23 121.7(3) . 3_665
C23 C24 H24 119.1 3_665 .
C23 C24 H24 119.1 . .
C16 C21 H21 109.5 . .
N4 C21 C16 108.2(2) . .
N4 C21 C20 109.0(2) . .
N4 C21 H21 109.5 . .
C20 C21 C16 111.1(3) . .
C20 C21 H21 109.5 . .
C7 C2 H2 109.4 . .
C7 C2 C3 110.0(3) . .
N1 C2 C7 108.9(2) . .
N1 C2 H2 109.4 . .
N1 C2 C3 109.7(2) . .
C3 C2 H2 109.4 . .
N3 C15 C11 122.8(3) . .
N3 C15 H15 118.6 . .
C11 C15 H15 118.6 . .
C9 C14 H14 119.9 . .
C13 C14 C9 120.2(3) . .
C13 C14 H14 119.9 . .
C20 C19 H19A 109.4 . .
C20 C19 H19B 109.4 . .
C20 C19 C18 111.1(3) . .
H19A C19 H19B 108.0 . .
C18 C19 H19A 109.4 . .
C18 C19 H19B 109.4 . .
C19 C18 H18A 109.3 . .
C19 C18 H18B 109.3 . .
C19 C18 C17 111.6(3) . .
H18A C18 H18B 108.0 . .
C17 C18 H18A 109.3 . .
C17 C18 H18B 109.3 . .
C1 N1 C2 118.3(2) . .
C11 C12 H12 119.7 . .
C11 C12 C13 120.7(3) . .
C13 C12 H12 119.7 . .
C38 C37 C36 120.0 . .
C38 C37 C40 121.2(5) . .
C36 C37 C40 118.7(5) . .
C37 C38 H38 120.0 . .
C39 C38 C37 120.0 . .
C39 C38 H38 120.0 . .
C38 C39 H39 120.0 . .
C38 C39 C34 120.0 . .
C34 C39 H39 120.0 . .
C39 C34 C35 120.0 . .
C39 C34 N6 120.3(4) . .
C35 C34 N6 119.7(4) . .
C34 C35 H35 120.0 . .
C34 C35 C36 120.0 . .
C36 C35 H35 120.0 . .
C37 C36 H36 120.0 . .
C35 C36 C37 120.0 . .
C35 C36 H36 120.0 . .
C14 C13 C12 120.2(3) . .
C14 C13 C1 119.9(3) . 2_655
C12 C13 C1 119.8(3) . 2_655
C16 C17 C18 111.3(3) . .
C16 C17 H17A 109.4 . .
C16 C17 H17B 109.4 . .
C18 C17 H17A 109.4 . .
C18 C17 H17B 109.4 . .
H17A C17 H17B 108.0 . .
C23 C22 H22 119.1 . .
N4 C22 C23 121.7(3) . .
N4 C22 H22 119.1 . .
C7 C6 H6A 109.4 . .
C7 C6 H6B 109.4 . .
H6A C6 H6B 108.0 . .
C5 C6 C7 111.2(3) . .
C5 C6 H6A 109.4 . .
C5 C6 H6B 109.4 . .
H4A C4 H4B 108.0 . .
C5 C4 H4A 109.4 . .
C5 C4 H4B 109.4 . .
C5 C4 C3 111.3(3) . .
C3 C4 H4A 109.4 . .
C3 C4 H4B 109.4 . .
C6 C5 C4 110.9(3) . .
C6 C5 H5A 109.5 . .
C6 C5 H5B 109.5 . .
C4 C5 H5A 109.5 . .
C4 C5 H5B 109.5 . .
H5A C5 H5B 108.0 . .
C2 C3 C4 112.3(3) . .
C2 C3 H3A 109.1 . .
C2 C3 H3B 109.1 . .
C4 C3 H3A 109.1 . .
C4 C3 H3B 109.1 . .
H3A C3 H3B 107.9 . .
N1 C1 C13 122.1(3) . 3_665
N1 C1 H1 118.9 . .
C13 C1 H1 118.9 3_665 .
C40 N7 C41 116.0(7) . .
C37 C40 H40 120.2 . .
N7 C40 C37 119.6(7) . .
N7 C40 H40 120.2 . .
C42 N8 C42 107.8(5) 3 .
C42 N8 C42 107.8(5) 3 2
C42 N8 C42 107.8(5) . 2
C25 N8 C42 134.0(8) 5_556 .
C25 N8 C42 88.2(8) 6_556 2
C25 N8 C42 134.0(8) 4_556 2
C25 N8 C42 88.2(8) 4_556 .
C25 N8 C42 134.0(8) 6_556 3
C25 N8 C42 88.2(8) 5_556 3
C25 N8 C25 115.9(3) 6_556 4_556
C25 N8 C25 115.9(3) 6_556 5_556
C25 N8 C25 115.9(3) 4_556 5_556
N8 C42 H42A 110.4 . .
N8 C42 H42B 110.4 . .
N8 C42 C41 106.6(8) . .
H42A C42 H42B 108.6 . .
C41 C42 H42A 110.4 . .
C41 C42 H42B 110.4 . .
N7 C41 C42 113.1(6) . .
N7 C41 H41A 109.0 . .
N7 C41 H41B 109.0 . .
C42 C41 H41A 109.0 . .
C42 C41 H41B 109.0 . .
H41A C41 H41B 107.8 . .
C48 C43 C44 120.0 . .
C48 C43 N6 120.6(4) . .
C44 C43 N6 119.4(4) . .
C43 C48 H48 120.0 . .
C47 C48 C43 120.0 . .
C47 C48 H48 120.0 . .
C48 C47 H47 120.0 . .
C48 C47 C46 120.0 . .
C46 C47 H47 120.0 . .
C47 C46 H46 120.0 . .
C45 C46 C47 120.0 . .
C45 C46 H46 120.0 . .
C46 C45 H45 120.0 . .
C46 C45 C44 120.0 . .
C44 C45 H45 120.0 . .
C43 C44 H44 120.0 . .
C45 C44 C43 120.0 . .
C45 C44 H44 120.0 . .
C27 N5 C26 108.8(13) . .
N5 C26 H26A 109.2 . .
N5 C26 H26B 109.2 . .
N5 C26 C25 111.8(12) . .
H26A C26 H26B 107.9 . .
C25 C26 H26A 109.2 . .
C25 C26 H26B 109.2 . .
N8 C25 C26 117.5(9) 4_556 .
N8 C25 H25A 107.9 4_556 .
N8 C25 H25B 107.9 4_556 .
C26 C25 H25A 107.9 . .
C26 C25 H25B 107.9 . .
H25A C25 H25B 107.2 . .
C33 C28 C29 120.0 . .
C33 C28 C27 122.7(6) . .
C29 C28 C27 116.9(6) . .
C28 C33 H33 120.0 . .
C28 C33 C32 120.0 . .
C32 C33 H33 120.0 . .
C33 C32 H32 120.0 . .
C33 C32 C31 120.0 . .
C31 C32 H32 120.0 . .
C32 C31 C31 154.2(5) . 6_556
C32 C31 N6 120.8(4) . .
C30 C31 C32 120.0 . .
C30 C31 C31 85.6(5) . 6_556
C30 C31 N6 119.0(4) . .
N6 C31 C32 128.2(5) 6_556 .
N6 C31 C30 95.9(5) 6_556 .
C31 C30 H30 120.0 . .
C31 C30 C29 120.0 . .
C29 C30 H30 120.0 . .
C28 C29 H29 120.0 . .
C30 C29 C28 120.0 . .
C30 C29 H29 120.0 . .
N5 C27 C28 113.2(12) . .
N5 C27 H27 123.4 . .
C28 C27 H27 123.4 . .
C34 N6 C43 138.1(6) . 6_556
C34 N6 C43 122.2(5) . .
C34 N6 C31 119.8(4) . .
C43 N6 C30 151.8(4) . 6_556
C43 N6 C30 163.7(7) 6_556 6_556
C31 N6 C43 124.1(7) 6_556 .
C31 N6 C43 117.9(5) . .
C31 N6 C43 117.1(7) 6_556 6_556
C31 N6 C43 95.4(4) . 6_556
C31 N6 C31 103.0(7) 6_556 .
C31 N6 C30 89.7(4) . 6_556

loop_
_geom_bond_atom_site_label_1
_geom_bond_atom_site_label_2
_geom_bond_distance
_geom_bond_site_symmetry_2
N3 C16 1.462(4) .
N3 C15 1.247(3) .
C23 C24 1.408(4) 2_655
C23 C24 1.376(4) .
C23 C22 1.462(4) .
C8 H8 0.9300 .
C8 N2 1.251(4) .
C8 C9 1.474(4) .
C10 H10 0.9300 .
C10 C9 1.393(4) .
C10 C11 1.398(4) .
C16 H16 0.9800 .
C16 C21 1.531(4) .
C16 C17 1.521(4) .
N2 C7 1.458(3) .
N4 C21 1.459(4) .
N4 C22 1.253(4) .
C9 C14 1.397(4) .
C20 H20A 0.9700 .
C20 H20B 0.9700 .
C20 C21 1.526(4) .
C20 C19 1.507(5) .
C7 H7 0.9800 .
C7 C2 1.509(4) .
C7 C6 1.536(3) .
C11 C15 1.478(4) .
C11 C12 1.386(4) .
C24 C23 1.408(4) 3_665
C24 H24 0.9300 .
C21 H21 0.9800 .
C2 H2 0.9800 .
C2 N1 1.457(3) .
C2 C3 1.521(4) .
C15 H15 0.9300 .
C14 H14 0.9300 .
C14 C13 1.385(4) .
C19 H19A 0.9700 .
C19 H19B 0.9700 .
C19 C18 1.514(7) .
C18 H18A 0.9700 .
C18 H18B 0.9700 .
C18 C17 1.534(5) .
N1 C1 1.244(4) .
C12 H12 0.9300 .
C12 C13 1.389(4) .
C37 C38 1.3900 .
C37 C36 1.3900 .
C37 C40 1.525(10) .
C38 H38 0.9300 .
C38 C39 1.3900 .
C39 H39 0.9300 .
C39 C34 1.3900 .
C34 C35 1.3900 .
C34 N6 1.407(6) .
C35 H35 0.9300 .
C35 C36 1.3900 .
C36 H36 0.9300 .
C13 C1 1.492(4) 2_655
C17 H17A 0.9700 .
C17 H17B 0.9700 .
C22 H22 0.9300 .
C6 H6A 0.9700 .
C6 H6B 0.9700 .
C6 C5 1.506(5) .
C4 H4A 0.9700 .
C4 H4B 0.9700 .
C4 C5 1.517(6) .
C4 C3 1.529(5) .
C5 H5A 0.9700 .
C5 H5B 0.9700 .
C3 H3A 0.9700 .
C3 H3B 0.9700 .
C1 C13 1.493(4) 3_665
C1 H1 0.9300 .
N7 C40 1.249(12) .
N7 C41 1.456(10) .
C40 H40 0.9300 .
N8 C42 1.504(12) 3
N8 C42 1.504(12) .
N8 C42 1.504(12) 2
N8 C25 1.405(13) 6_556
N8 C25 1.405(13) 4_556
N8 C25 1.405(13) 5_556
C42 H42A 0.9700 .
C42 H42B 0.9700 .
C42 C41 1.510(14) .
C41 H41A 0.9700 .
C41 H41B 0.9700 .
C43 C48 1.3900 .
C43 C44 1.3900 .
C43 N6 1.422(5) .
C48 H48 0.9300 .
C48 C47 1.3900 .
C47 H47 0.9300 .
C47 C46 1.3900 .
C46 H46 0.9300 .
C46 C45 1.3900 .
C45 H45 0.9300 .
C45 C44 1.3900 .
C44 H44 0.9300 .
N5 C26 1.499(14) .
N5 C27 1.341(15) .
C26 H26A 0.9700 .
C26 H26B 0.9700 .
C26 C25 1.509(19) .
C25 N8 1.405(13) 4_556
C25 H25A 0.9700 .
C25 H25B 0.9700 .
C28 C33 1.3900 .
C28 C29 1.3900 .
C28 C27 1.543(11) .
C33 H33 0.9300 .
C33 C32 1.3900 .
C32 H32 0.9300 .
C32 C31 1.3900 .
C31 C31 2.017(7) 6_556
C31 C30 1.3900 .
C31 N6 1.411(7) .
C31 N6 1.160(8) 6_556
C30 H30 0.9300 .
C30 C29 1.3900 .
C29 H29 0.9300 .
C27 H27 0.9300 .
N6 C43 1.669(6) 6_556
N6 C31 1.160(11) 6_556
N6 C30 1.900(11) 6_556

loop_
_geom_torsion_atom_site_label_1
_geom_torsion_atom_site_label_2
_geom_torsion_atom_site_label_3
_geom_torsion_atom_site_label_4
_geom_torsion
_geom_torsion_site_symmetry_1
_geom_torsion_site_symmetry_2
_geom_torsion_site_symmetry_3
_geom_torsion_site_symmetry_4
N3 C16 C21 N4 -64.2(3) . . . .
N3 C16 C21 C20 176.1(2) . . . .
N3 C16 C17 C18 -175.2(3) . . . .
C8 N2 C7 C2 120.0(3) . . . .
C8 N2 C7 C6 -119.0(3) . . . .
C8 C9 C14 C13 -178.4(3) . . . .
C10 C9 C14 C13 0.5(4) . . . .
C10 C11 C15 N3 8.8(4) . . . .
C10 C11 C12 C13 -1.2(4) . . . .
C16 N3 C15 C11 179.0(2) . . . .
N2 C8 C9 C10 -173.8(3) . . . .
N2 C8 C9 C14 5.1(5) . . . .
N2 C7 C2 N1 -61.6(3) . . . .
N2 C7 C2 C3 178.2(2) . . . .
N2 C7 C6 C5 178.7(3) . . . .
C9 C8 N2 C7 178.3(3) . . . .
C9 C10 C11 C15 -177.7(3) . . . .
C9 C10 C11 C12 0.4(4) . . . .
C9 C14 C13 C12 -1.4(4) . . . .
C9 C14 C13 C1 175.7(3) . . . 2_655
C20 C19 C18 C17 -54.7(5) . . . .
C7 C2 N1 C1 116.3(3) . . . .
C7 C2 C3 C4 -55.9(4) . . . .
C7 C6 C5 C4 56.9(4) . . . .
C11 C10 C9 C8 178.9(3) . . . .
C11 C10 C9 C14 0.0(4) . . . .
C11 C12 C13 C14 1.8(4) . . . .
C11 C12 C13 C1 -175.3(3) . . . 2_655
C24 C23 C24 C23 -1.1(5) 2_655 . . 3_665
C24 C23 C22 N4 10.6(4) 2_655 . . .
C24 C23 C22 N4 -164.4(3) . . . .
C21 C16 C17 C18 -55.5(4) . . . .
C21 N4 C22 C23 179.1(2) . . . .
C21 C20 C19 C18 55.2(5) . . . .
C2 C7 C6 C5 -59.4(4) . . . .
C2 N1 C1 C13 178.1(3) . . . 3_665
C15 N3 C16 C21 117.0(3) . . . .
C15 N3 C16 C17 -122.3(3) . . . .
C15 C11 C12 C13 176.8(3) . . . .
C19 C20 C21 C16 -56.0(4) . . . .
C19 C20 C21 N4 -175.1(3) . . . .
C19 C18 C17 C16 55.5(4) . . . .
N1 C2 C3 C4 -175.6(3) . . . .
C12 C11 C15 N3 -169.3(3) . . . .
C37 C38 C39 C34 0.0 . . . .
C38 C37 C36 C35 0.0 . . . .
C38 C37 C40 N7 -5.8(11) . . . .
C38 C39 C34 C35 0.0 . . . .
C38 C39 C34 N6 -178.1(5) . . . .
C39 C34 C35 C36 0.0 . . . .
C39 C34 N6 C43 25.6(9) . . . .
C39 C34 N6 C43 -8.6(9) . . . 6_556
C39 C34 N6 C31 -80.1(8) . . . 6_556
C39 C34 N6 C31 -152.0(5) . . . .
C39 C34 N6 C30 -167.8(11) . . . 6_556
C34 C35 C36 C37 0.0 . . . .
C35 C34 N6 C43 173.3(6) . . . 6_556
C35 C34 N6 C43 -152.5(6) . . . .
C35 C34 N6 C31 29.9(8) . . . .
C35 C34 N6 C31 101.8(8) . . . 6_556
C35 C34 N6 C30 14.1(9) . . . 6_556
C36 C37 C38 C39 0.0 . . . .
C36 C37 C40 N7 171.6(7) . . . .
C17 C16 C21 N4 175.3(3) . . . .
C17 C16 C21 C20 55.7(3) . . . .
C22 C23 C24 C23 174.03(19) . . . 3_665
C22 N4 C21 C16 114.5(3) . . . .
C22 N4 C21 C20 -124.6(3) . . . .
C6 C7 C2 N1 178.1(2) . . . .
C6 C7 C2 C3 57.9(3) . . . .
C5 C4 C3 C2 53.5(5) . . . .
C3 C2 N1 C1 -123.3(3) . . . .
C3 C4 C5 C6 -53.6(4) . . . .
C40 C37 C38 C39 177.4(6) . . . .
C40 C37 C36 C35 -177.5(6) . . . .
C40 N7 C41 C42 -127.4(9) . . . .
N8 C42 C41 N7 69.5(9) . . . .
C42 N8 C42 C41 101.0(10) 3 . . .
C42 N8 C42 C41 -142.9(9) 2 . . .
C41 N7 C40 C37 -179.4(7) . . . .
C43 C48 C47 C46 0.0 . . . .
C48 C43 C44 C45 0.0 . . . .
C48 C43 N6 C34 -137.5(6) . . . .
C48 C43 N6 C43 -5.6(7) . . . 6_556
C48 C43 N6 C31 -91.6(9) . . . 6_556
C48 C43 N6 C31 40.1(9) . . . .
C48 C43 N6 C30 -152.2(13) . . . 6_556
C48 C47 C46 C45 0.0 . . . .
C47 C46 C45 C44 0.0 . . . .
C46 C45 C44 C43 0.0 . . . .
C44 C43 C48 C47 0.0 . . . .
C44 C43 N6 C34 42.8(9) . . . .
C44 C43 N6 C43 174.7(12) . . . 6_556
C44 C43 N6 C31 88.7(10) . . . 6_556
C44 C43 N6 C31 -139.6(5) . . . .
C44 C43 N6 C30 28.1(17) . . . 6_556
N5 C26 C25 N8 78.3(17) . . . 4_556
C26 N5 C27 C28 -178.2(8) . . . .
C25 N8 C42 C41 -95.8(19) 6_556 . . .
C25 N8 C42 C41 81.0(8) 4_556 . . .
C25 N8 C42 C41 -153.7(9) 5_556 . . .
C28 C33 C32 C31 0.0 . . . .
C33 C28 C29 C30 0.0 . . . .
C33 C28 C27 N5 -7.5(11) . . . .
C33 C32 C31 C31 173.5(10) . . . 6_556
C33 C32 C31 C30 0.0 . . . .
C33 C32 C31 N6 -127.3(7) . . . 6_556
C33 C32 C31 N6 -175.4(6) . . . .
C32 C31 C30 C29 0.0 . . . .
C32 C31 N6 C34 -134.4(6) . . . .
C32 C31 N6 C43 47.9(8) . . . .
C32 C31 N6 C43 69.2(6) . . . 6_556
C32 C31 N6 C31 -171.5(7) . . . 6_556
C32 C31 N6 C30 -126.3(8) . . . 6_556
C31 C31 C30 C29 -177.2(5) 6_556 . . .
C31 C31 N6 C34 37.1(6) 6_556 . . .
C31 C31 N6 C43 -140.6(10) 6_556 . . .
C31 C31 N6 C43 -119.4(8) 6_556 . . 6_556
C31 C31 N6 C30 45.2(4) 6_556 . . 6_556
C31 C30 C29 C28 0.0 . . . .
C30 C31 N6 C34 50.1(8) . . . .
C30 C31 N6 C43 -106.3(5) . . . 6_556
C30 C31 N6 C43 -127.5(6) . . . .
C30 C31 N6 C31 13.1(7) . . . 6_556
C30 C31 N6 C30 58.2(6) . . . 6_556
C29 C28 C33 C32 0.0 . . . .
C29 C28 C27 N5 165.1(7) . . . .
C27 N5 C26 C25 -120.5(12) . . . .
C27 C28 C33 C32 172.5(7) . . . .
C27 C28 C29 C30 -172.9(7) . . . .
N6 C34 C35 C36 178.1(5) . . . .
N6 C43 C48 C47 -179.7(7) . . . .
N6 C43 C44 C45 179.7(7) . . . .
N6 C31 C30 C29 141.1(5) 6_556 . . .
N6 C31 C30 C29 175.5(6) . . . .
N6 C31 N6 C34 111.5(11) 6_556 . . .
N6 C31 N6 C43 -66.2(4) 6_556 . . .
N6 C31 N6 C43 -44.9(4) 6_556 . . 6_556
N6 C31 N6 C31 74.4(10) 6_556 . . 6_556
N6 C31 N6 C30 119.6(9) 6_556 . . 6_556
